data_1100144
loop_
_publ_author_name
'Esther R. Acuna-Cueva'
'Rene Faure'
'Nuria A. Illan-Cabeza'
'Sonia B. Jimenez-Pulido'
'Miguel N. Moreno-Carretero'
'Miguel Quiros'

_journal_name_full 'Inorganica Chimica Acta'
_journal_page_first 209
_journal_page_last 218
_journal_paper_doi 10.1016/S0020-1693(02)01165-9
_journal_volume 342
_journal_year 2003
_chemical_formula_moiety ?
_chemical_formula_sum 'C18 H24 Co N10 O12'
_chemical_formula_weight 631.40
_chemical_melting_point ?
_chemical_name_common ?
_chemical_name_systematic
;
 ?
;
_space_group_IT_number 14
_symmetry_cell_setting monoclinic
_symmetry_space_group_name_Hall '-P 2ybc'
_symmetry_space_group_name_H-M 'P 1 21/c 1'
_atom_sites_solution_hydrogens geom
_atom_sites_solution_primary direct
_atom_sites_solution_secondary difmap
_cell_angle_alpha 90.00
_cell_angle_beta 109.305(5)
_cell_angle_gamma 90.00
_cell_formula_units_Z 2
_cell_length_a 13.2319(9)
_cell_length_b 8.1677(7)
_cell_length_c 12.9061(9)
_cell_measurement_reflns_used 37
_cell_measurement_temperature 293(2)
_cell_measurement_theta_max 12.06
_cell_measurement_theta_min 4.99
_cell_volume 1316.39(17)
_diffrn_ambient_temperature 293(2)
_diffrn_detector_area_resol_mean ?
_diffrn_measured_fraction_theta_full 1.000
_diffrn_measured_fraction_theta_max 1.000
_diffrn_measurement_device_type 'Siemens P4'
_diffrn_measurement_method '2\q/\w scans'
_diffrn_radiation_monochromator graphite
_diffrn_radiation_source 'fine-focus sealed tube'
_diffrn_radiation_type MoK\a
_diffrn_radiation_wavelength 0.71073
_diffrn_reflns_av_R_equivalents 0.0312
_diffrn_reflns_av_sigmaI/netI 0.0624
_diffrn_reflns_limit_h_max 17
_diffrn_reflns_limit_h_min -18
_diffrn_reflns_limit_k_max 1
_diffrn_reflns_limit_k_min -11
_diffrn_reflns_limit_l_max 18
_diffrn_reflns_limit_l_min -1
_diffrn_reflns_number 4853
_diffrn_reflns_theta_full 30.00
_diffrn_reflns_theta_max 30.00
_diffrn_reflns_theta_min 1.63
_diffrn_standards_decay_% 5.91
_diffrn_standards_interval_count 97
_diffrn_standards_number 3
_exptl_absorpt_coefficient_mu 0.732
_exptl_absorpt_correction_T_max ?
_exptl_absorpt_correction_T_min ?
_exptl_absorpt_correction_type none
_exptl_absorpt_process_details ?
_exptl_crystal_colour ?
_exptl_crystal_density_diffrn 1.593
_exptl_crystal_density_meas ?
_exptl_crystal_density_method 'not measured'
_exptl_crystal_description ?
_exptl_crystal_F_000 650
_exptl_crystal_size_max 0.25
_exptl_crystal_size_mid 0.15
_exptl_crystal_size_min 0.07
_geom_special_details
;
 All esds (except the esd in the dihedral angle between two l.s. planes)
 are estimated using the full covariance matrix.  The cell esds are taken
 into account individually in the estimation of esds in distances, angles
 and torsion angles; correlations between esds in cell parameters are only
 used when they are defined by crystal symmetry.  An approximate (isotropic)
 treatment of cell esds is used for estimating esds involving l.s. planes.
;
_refine_diff_density_max 0.359
_refine_diff_density_min -0.287
_refine_diff_density_rms 0.063
_refine_ls_extinction_coef ?
_refine_ls_extinction_method none
_refine_ls_goodness_of_fit_ref 0.991
_refine_ls_hydrogen_treatment mixed
_refine_ls_matrix_type full
_refine_ls_number_parameters 196
_refine_ls_number_reflns 3844
_refine_ls_number_restraints 2
_refine_ls_restrained_S_all 0.991
_refine_ls_R_factor_all 0.1266
_refine_ls_R_factor_gt 0.0571
_refine_ls_shift/su_max 0.000
_refine_ls_shift/su_mean 0.000
_refine_ls_structure_factor_coef Fsqd
_refine_ls_weighting_details 'calc w=1/[\s^2^(Fo^2^)+(0.0700P)^2^+0.0500P] where P=(Fo^2^+2Fc^2^)/3'
_refine_ls_weighting_scheme calc
_refine_ls_wR_factor_gt 0.1248
_refine_ls_wR_factor_ref 0.1540
_reflns_number_gt 2016
_reflns_number_total 3844
_reflns_threshold_expression >2sigma(I)
_cod_original_sg_symbol_H-M 'P 21/c'
_cod_database_code 1100144

loop_
_symmetry_equiv_pos_as_xyz
'x, y, z'
'-x, y+1/2, -z+1/2'
'-x, -y, -z'
'x, -y-1/2, z-1/2'

loop_
_atom_site_label
_atom_site_type_symbol
_atom_site_fract_x
_atom_site_fract_y
_atom_site_fract_z
_atom_site_U_iso_or_equiv
_atom_site_adp_type
_atom_site_occupancy
_atom_site_symmetry_multiplicity
_atom_site_calc_flag
_atom_site_refinement_flags
_atom_site_disorder_assembly
_atom_site_disorder_group
Co Co 0.5000 0.5000 0.5000 0.03881(19) Uani 1 2 d S . .
N1 N 0.0826(2) 0.5954(4) 0.3632(2) 0.0497(7) Uani 1 1 d . . .
C1 C -0.0273(3) 0.6165(6) 0.2878(4) 0.0749(13) Uani 1 1 d . . .
H11 H -0.0255 0.6577 0.2187 0.090 Uiso 1 1 d R . .
H12 H -0.0646 0.6927 0.3187 0.090 Uiso 1 1 d R . .
H13 H -0.0635 0.5129 0.2766 0.090 Uiso 1 1 d R . .
C1A C 0.1631(2) 0.5482(4) 0.3232(3) 0.0415(7) Uani 1 1 d . . .
C2 C 0.1022(3) 0.6263(5) 0.4739(3) 0.0518(9) Uani 1 1 d . . .
O2 O 0.0351(2) 0.6752(4) 0.5109(2) 0.0684(8) Uani 1 1 d . . .
N3 N 0.2072(2) 0.5977(4) 0.5420(2) 0.0504(7) Uani 1 1 d . . .
H3 H 0.2197 0.6079 0.6114 0.060 Uiso 1 1 d R . .
C4 C 0.2916(2) 0.5569(4) 0.5100(3) 0.0427(7) Uani 1 1 d . . .
O4 O 0.38286(16) 0.5391(3) 0.57649(18) 0.0546(7) Uani 1 1 d . . .
C4A C 0.2676(2) 0.5351(3) 0.3942(3) 0.0380(7) Uani 1 1 d . . .
N5 N 0.35001(18) 0.5036(3) 0.35665(19) 0.0395(5) Uani 1 1 d . . .
C6 C 0.3275(2) 0.4799(4) 0.2503(2) 0.0430(7) Uani 1 1 d . . .
C61 C 0.4154(3) 0.4500(6) 0.2058(3) 0.0700(13) Uani 1 1 d . . .
H61 H 0.4829 0.4583 0.2639 0.084 Uiso 1 1 d R . .
H62 H 0.4124 0.5299 0.1503 0.084 Uiso 1 1 d R . .
H63 H 0.4082 0.3423 0.1743 0.084 Uiso 1 1 d R . .
C7 C 0.2181(3) 0.4819(4) 0.1798(3) 0.0459(8) Uani 1 1 d . . .
C71 C 0.1883(3) 0.4381(5) 0.0607(3) 0.0649(11) Uani 1 1 d . . .
H71 H 0.1122 0.4476 0.0259 0.078 Uiso 1 1 d R . .
H72 H 0.2100 0.3275 0.0541 0.078 Uiso 1 1 d R . .
H73 H 0.2240 0.5109 0.0257 0.078 Uiso 1 1 d R . .
N8 N 0.1380(2) 0.5175(4) 0.2160(2) 0.0470(7) Uani 1 1 d . . .
O1W O 0.4852(2) 0.2546(3) 0.5092(2) 0.0611(7) Uani 1 1 d D . .
H11W H 0.542(2) 0.199(4) 0.539(3) 0.073 Uiso 1 1 d D . .
H12W H 0.430(2) 0.210(5) 0.463(3) 0.073 Uiso 1 1 d D . .
N1N N 0.6950(2) 0.0089(4) 0.6779(2) 0.0526(7) Uani 1 1 d . . .
O1N O 0.6361(2) 0.0190(4) 0.5813(2) 0.0891(11) Uani 1 1 d . . .
O2N O 0.7147(3) -0.1238(4) 0.7226(3) 0.1006(12) Uani 1 1 d . . .
O3N O 0.7348(2) 0.1348(3) 0.7288(2) 0.0680(8) Uani 1 1 d . . .

loop_
_atom_site_aniso_label
_atom_site_aniso_U_11
_atom_site_aniso_U_22
_atom_site_aniso_U_33
_atom_site_aniso_U_23
_atom_site_aniso_U_13
_atom_site_aniso_U_12
Co 0.0335(3) 0.0450(3) 0.0386(3) 0.0032(3) 0.0128(2) 0.0020(3)
N1 0.0337(13) 0.0582(19) 0.0556(17) 0.0015(15) 0.0127(12) 0.0063(13)
C1 0.0376(18) 0.100(4) 0.078(3) -0.003(3) 0.0065(18) 0.016(2)
C1A 0.0383(15) 0.0383(17) 0.0471(17) 0.0054(13) 0.0129(13) 0.0000(12)
C2 0.0441(18) 0.053(2) 0.058(2) -0.0010(18) 0.0163(16) 0.0042(16)
O2 0.0478(13) 0.086(2) 0.0766(19) -0.0091(16) 0.0273(14) 0.0149(14)
N3 0.0429(14) 0.069(2) 0.0415(14) 0.0001(14) 0.0175(12) 0.0067(14)
C4 0.0390(15) 0.0480(18) 0.0424(16) 0.0026(14) 0.0152(13) 0.0007(14)
O4 0.0369(11) 0.086(2) 0.0403(11) 0.0000(12) 0.0127(9) 0.0085(11)
C4A 0.0368(14) 0.0349(18) 0.0423(15) 0.0038(12) 0.0130(12) -0.0004(11)
N5 0.0376(11) 0.0413(13) 0.0404(12) 0.0012(14) 0.0141(10) 0.0015(13)
C6 0.0475(16) 0.0435(19) 0.0382(15) 0.0013(15) 0.0144(13) 0.0023(15)
C61 0.057(2) 0.113(4) 0.0428(18) -0.003(2) 0.0199(16) 0.013(2)
C7 0.0499(16) 0.045(2) 0.0405(15) 0.0022(16) 0.0117(13) -0.0046(16)
C71 0.065(2) 0.080(3) 0.046(2) -0.0115(19) 0.0134(17) -0.012(2)
N8 0.0445(13) 0.0484(17) 0.0437(14) 0.0031(14) 0.0084(11) -0.0027(13)
O1W 0.0586(17) 0.0473(15) 0.0661(18) 0.0074(14) 0.0055(13) -0.0012(12)
N1N 0.0403(14) 0.0566(19) 0.0568(16) -0.0054(18) 0.0105(12) 0.0043(16)
O1N 0.0774(19) 0.112(3) 0.0566(16) -0.0201(18) -0.0059(14) 0.0281(19)
O2N 0.095(2) 0.0460(18) 0.146(3) 0.020(2) 0.020(2) -0.0046(17)
O3N 0.094(2) 0.0476(16) 0.0537(15) -0.0010(13) 0.0132(14) -0.0185(14)

loop_
_atom_type_symbol
_atom_type_description
_atom_type_scat_dispersion_real
_atom_type_scat_dispersion_imag
_atom_type_scat_source
C C 0.0033 0.0016 'International Tables Vol C Tables 4.2.6.8 and 6.1.1.4'
H H 0.0000 0.0000 'International Tables Vol C Tables 4.2.6.8 and 6.1.1.4'
N N 0.0061 0.0033 'International Tables Vol C Tables 4.2.6.8 and 6.1.1.4'
O O 0.0106 0.0060 'International Tables Vol C Tables 4.2.6.8 and 6.1.1.4'
Co Co 0.3494 0.9721 'International Tables Vol C Tables 4.2.6.8 and 6.1.1.4'

loop_
_geom_angle_atom_site_label_1
_geom_angle_atom_site_label_2
_geom_angle_atom_site_label_3
_geom_angle
_geom_angle_site_symmetry_1
_geom_angle_site_symmetry_3
_geom_angle_publ_flag
O1W Co O4 91.26(11) . . ?
O1W Co N5 89.13(10) . . ?
O4 Co N5 78.25(8) . . ?
C1A N1 C2 122.0(3) . . ?
C1A N1 C1 120.1(3) . . ?
C2 N1 C1 117.9(3) . . ?
N8 C1A N1 118.8(3) . . ?
N8 C1A C4A 121.4(3) . . ?
N1 C1A C4A 119.8(3) . . ?
O2 C2 N1 123.8(3) . . ?
O2 C2 N3 121.1(3) . . ?
N1 C2 N3 115.2(3) . . ?
C4 N3 C2 126.8(3) . . ?
O4 C4 N3 122.1(3) . . ?
O4 C4 C4A 122.5(3) . . ?
N3 C4 C4A 115.4(3) . . ?
C4 O4 Co 113.0(2) . . ?
N5 C4A C1A 121.5(3) . . ?
N5 C4A C4 118.0(3) . . ?
C1A C4A C4 120.5(3) . . ?
C6 N5 C4A 117.9(2) . . ?
C6 N5 Co 134.2(2) . . ?
C4A N5 Co 107.90(18) . . ?
N5 C6 C7 119.6(3) . . ?
N5 C6 C61 119.5(3) . . ?
C7 C6 C61 120.9(3) . . ?
N8 C7 C6 122.4(3) . . ?
N8 C7 C71 116.4(3) . . ?
C6 C7 C71 121.1(3) . . ?
C7 N8 C1A 117.0(3) . . ?
O2N N1N O1N 120.2(4) . . ?
O2N N1N O3N 120.1(3) . . ?
O1N N1N O3N 119.7(4) . . ?

loop_
_geom_bond_atom_site_label_1
_geom_bond_atom_site_label_2
_geom_bond_distance
_geom_bond_site_symmetry_2
_geom_bond_publ_flag
Co O1W 2.021(3) . ?
Co O4 2.119(2) . ?
Co N5 2.221(2) . ?
N1 C1A 1.384(4) . ?
N1 C2 1.389(4) . ?
N1 C1 1.468(4) . ?
C1A N8 1.336(4) . ?
C1A C4A 1.388(4) . ?
C2 O2 1.206(4) . ?
C2 N3 1.397(4) . ?
N3 C4 1.354(4) . ?
C4 O4 1.237(4) . ?
C4 C4A 1.433(4) . ?
C4A N5 1.356(4) . ?
N5 C6 1.318(4) . ?
C6 C7 1.433(4) . ?
C6 C61 1.480(5) . ?
C7 N8 1.323(4) . ?
C7 C71 1.499(5) . ?
N1N O2N 1.215(4) . ?
N1N O1N 1.235(4) . ?
N1N O3N 1.239(4) . ?

loop_
_geom_hbond_atom_site_label_D
_geom_hbond_atom_site_label_H
_geom_hbond_atom_site_label_A
_geom_hbond_distance_DH
_geom_hbond_distance_HA
_geom_hbond_distance_DA
_geom_hbond_angle_DHA
_geom_hbond_site_symmetry_A
O1W H11W O1N 0.857(10) 1.885(18) 2.707(4) 160(4) .
O1W H12W O1N 0.855(10) 2.07(3) 2.774(4) 140(4) 3_656
